data_7024829
loop_
_publ_author_name
'Dittrich, Birger'
'Harrowfield, Jack M.'
'Koutsantonis, George A.'
'Nealon, Gareth L.'
'Skelton, Brian W.'

_publ_section_title
;
 Long tailed cage amines: Synthesis, metal complexation, and structure.
;
_journal_issue 14
_journal_name_full 'Dalton transactions (Cambridge, England : 2003)'
_journal_page_first 3433
_journal_page_last 3448
_journal_paper_doi 10.1039/b921930g
_journal_volume 39
_journal_year 2010
_chemical_formula_moiety 'C42 H94 N8, 2(C H4 O),2(H2 O),4(Cl)'
_chemical_formula_sum 'C44 H106 Cl4 N8 O4'
_chemical_formula_weight 953.17
_chemical_name_systematic
;
?
;
_space_group_IT_number 14
_symmetry_cell_setting monoclinic
_symmetry_space_group_name_Hall '-P 2ybc'
_symmetry_space_group_name_H-M 'P 1 21/c 1'
_atom_sites_solution_hydrogens geom
_atom_sites_solution_primary direct
_atom_sites_solution_secondary difmap
_audit_creation_date 2009-06-11T12:18:58-00:00
_audit_creation_method 'WinGX routine CIF_UPDATE'
_cell_angle_alpha 90
_cell_angle_beta 96.001(3)
_cell_angle_gamma 90
_cell_formula_units_Z 4
_cell_length_a 9.3572(3)
_cell_length_b 14.2614(5)
_cell_length_c 42.0780(10)
_cell_measurement_reflns_used 4095
_cell_measurement_temperature 100(2)
_cell_measurement_theta_max 27.2271
_cell_measurement_theta_min 2.4276
_cell_volume 5584.4(3)
_computing_cell_refinement
;
CrysAlis RED, Oxford Diffraction Ltd.,
Version 1.171.31.7 (release 18-10-2006 CrysAlis171 .NET)
(compiled Oct 18 2006,16:28:17)
;
_computing_data_collection
;
CrysAlis CCD, Oxford Diffraction Ltd.,
Version 1.171.31.7 (release 18-10-2006 CrysAlis171 .NET)
(compiled Oct 18 2006,16:28:17)
;
_computing_data_reduction
;
CrysAlis RED, Oxford Diffraction Ltd.,
Version 1.171.31.7 (release 18-10-2006 CrysAlis171 .NET)
(compiled Oct 18 2006,16:28:17)
;
_computing_structure_refinement 'SHELXL-97 (Sheldrick, 1997)'
_diffrn_ambient_temperature 100(2)
_diffrn_detector_area_resol_mean 16.0009
_diffrn_measured_fraction_theta_full 0.995
_diffrn_measured_fraction_theta_max 0.995
_diffrn_measurement_device_type
;
Oxford Diffraction Xcalibur diffractometer
;
_diffrn_measurement_method '\w scans'
_diffrn_orient_matrix_UB_11 0.0256795545
_diffrn_orient_matrix_UB_12 0.0468105596
_diffrn_orient_matrix_UB_13 0.00003935
_diffrn_orient_matrix_UB_21 -0.0687214925
_diffrn_orient_matrix_UB_22 0.0164840287
_diffrn_orient_matrix_UB_23 0.0029723724
_diffrn_orient_matrix_UB_31 0.020357049
_diffrn_orient_matrix_UB_32 -0.003078333
_diffrn_orient_matrix_UB_33 0.0166781686
_diffrn_radiation_monochromator graphite
_diffrn_radiation_type MoK\a
_diffrn_radiation_wavelength 0.71073
_diffrn_reflns_av_R_equivalents 0.1488
_diffrn_reflns_av_unetI/netI 0.3044
_diffrn_reflns_limit_h_max 11
_diffrn_reflns_limit_h_min -10
_diffrn_reflns_limit_k_max 16
_diffrn_reflns_limit_k_min -16
_diffrn_reflns_limit_l_max 48
_diffrn_reflns_limit_l_min -50
_diffrn_reflns_number 47180
_diffrn_reflns_theta_full 25
_diffrn_reflns_theta_max 25
_diffrn_reflns_theta_min 2.49
_exptl_absorpt_coefficient_mu 0.256
_exptl_absorpt_correction_T_max 0.992
_exptl_absorpt_correction_T_min 0.826
_exptl_absorpt_correction_type multi-scan
_exptl_absorpt_process_details
;
CrysAlis RED, Oxford Diffraction Ltd.,
Version 1.171.31.7 (release 18-10-2006 CrysAlis171 .NET)
(compiled Oct 18 2006,16:28:17)
Empirical absorption correction using spherical harmonics,
implemented in SCALE3 ABSPACK scaling algorithm.
;
_exptl_crystal_colour colourless
_exptl_crystal_density_diffrn 1.134
_exptl_crystal_density_method 'not measured'
_exptl_crystal_description plate
_exptl_crystal_F_000 2104
_exptl_crystal_size_max 0.19
_exptl_crystal_size_mid 0.17
_exptl_crystal_size_min 0.03
_refine_diff_density_max 1.047
_refine_diff_density_min -0.484
_refine_diff_density_rms 0.072
_refine_ls_extinction_method none
_refine_ls_goodness_of_fit_ref 0.896
_refine_ls_hydrogen_treatment mixed
_refine_ls_matrix_type full
_refine_ls_number_parameters 564
_refine_ls_number_reflns 9783
_refine_ls_number_restraints 8
_refine_ls_restrained_S_all 0.899
_refine_ls_R_factor_all 0.1965
_refine_ls_R_factor_gt 0.0747
_refine_ls_shift/su_max 0.008
_refine_ls_shift/su_mean 0
_refine_ls_structure_factor_coef Fsqd
_refine_ls_weighting_details 'calc w=1/[\s^2^(Fo^2^)+(0.0480P)^2^+0.0000P] where P=(Fo^2^+2Fc^2^)/3'
_refine_ls_weighting_scheme calc
_refine_ls_wR_factor_gt 0.1389
_refine_ls_wR_factor_ref 0.1618
_reflns_number_gt 3271
_reflns_number_total 9783
_reflns_threshold_expression I>2\s(I)
_cod_data_source_file b921930g.txt
_cod_data_source_block gk204
_cod_original_sg_symbol_Hall -p_2ybc
_cod_database_code 7024829

loop_
_symmetry_equiv_pos_as_xyz
'x, y, z'
'-x, y+1/2, -z+1/2'
'-x, -y, -z'
'x, -y-1/2, z-1/2'

loop_
_atom_site_label
_atom_site_type_symbol
_atom_site_fract_x
_atom_site_fract_y
_atom_site_fract_z
_atom_site_U_iso_or_equiv
_atom_site_adp_type
_atom_site_occupancy
_atom_site_symmetry_multiplicity
_atom_site_calc_flag
_atom_site_refinement_flags
C1 C 0.4607(6) 0.3981(4) 0.18484(14) 0.0299(16) Uani 1 1 d .
N0 N 0.3324(5) 0.4148(3) 0.16093(11) 0.0287(13) Uani 1 1 d .
H0A H 0.2567 0.3814 0.1676 0.034 Uiso 1 1 calc R
H0B H 0.3089 0.4773 0.1619 0.034 Uiso 1 1 calc R
C11 C 0.3425(6) 0.3907(4) 0.12662(13) 0.0271(16) Uani 1 1 d .
H11A H 0.3178 0.3238 0.123 0.033 Uiso 1 1 calc R
H11B H 0.4425 0.4001 0.1216 0.033 Uiso 1 1 calc R
C12 C 0.2426(6) 0.4505(4) 0.10472(14) 0.0358(17) Uani 1 1 d .
H12A H 0.26 0.4362 0.0824 0.043 Uiso 1 1 calc R
H12B H 0.2689 0.517 0.1088 0.043 Uiso 1 1 calc R
C13 C 0.0803(6) 0.4397(4) 0.10748(14) 0.0357(17) Uani 1 1 d .
H13A H 0.0526 0.3732 0.1039 0.043 Uiso 1 1 calc R
H13B H 0.0605 0.4568 0.1294 0.043 Uiso 1 1 calc R
C14 C -0.0100(6) 0.5001(5) 0.08387(13) 0.0339(16) Uani 1 1 d .
H14A H 0.0149 0.5666 0.0884 0.041 Uiso 1 1 calc R
H14B H 0.0158 0.4858 0.0622 0.041 Uiso 1 1 calc R
C15 C -0.1699(6) 0.4889(4) 0.08386(14) 0.0350(17) Uani 1 1 d .
H15A H -0.1968 0.5055 0.1053 0.042 Uiso 1 1 calc R
H15B H -0.1951 0.4222 0.0799 0.042 Uiso 1 1 calc R
C16 C -0.2568(6) 0.5485(4) 0.05912(14) 0.0339(17) Uani 1 1 d .
H16A H -0.2342 0.6152 0.0639 0.041 Uiso 1 1 calc R
H16B H -0.2248 0.5344 0.038 0.041 Uiso 1 1 calc R
C17 C -0.4158(6) 0.5366(4) 0.05683(15) 0.0374(17) Uani 1 1 d .
H17A H -0.4486 0.5512 0.0779 0.045 Uiso 1 1 calc R
H17B H -0.4391 0.4701 0.052 0.045 Uiso 1 1 calc R
C18 C -0.4991(6) 0.5975(4) 0.03166(15) 0.0405(18) Uani 1 1 d .
H18A H -0.4746 0.664 0.0363 0.049 Uiso 1 1 calc R
H18B H -0.467 0.5823 0.0106 0.049 Uiso 1 1 calc R
C19 C -0.6580(6) 0.5870(4) 0.02948(14) 0.0378(17) Uani 1 1 d .
H19A H -0.6899 0.6003 0.0507 0.045 Uiso 1 1 calc R
H19B H -0.6827 0.5209 0.0242 0.045 Uiso 1 1 calc R
C110 C -0.7421(6) 0.6507(4) 0.00468(14) 0.0398(18) Uani 1 1 d .
H11C H -0.7165 0.7168 0.0097 0.048 Uiso 1 1 calc R
H11D H -0.7119 0.6366 -0.0167 0.048 Uiso 1 1 calc R
C111 C -0.9051(6) 0.6400(4) 0.00321(14) 0.0345(17) Uani 1 1 d .
H11E H -0.9309 0.5744 -0.0025 0.041 Uiso 1 1 calc R
H11F H -0.9349 0.6524 0.0247 0.041 Uiso 1 1 calc R
C112 C -0.9878(6) 0.7043(5) -0.02044(14) 0.0409(18) Uani 1 1 d .
H11G H -0.9579 0.6924 -0.042 0.049 Uiso 1 1 calc R
H11H H -0.9634 0.7701 -0.0147 0.049 Uiso 1 1 calc R
C113 C -1.1502(7) 0.6913(5) -0.02161(16) 0.0492(19) Uani 1 1 d .
H11I H -1.174 0.6253 -0.0272 0.059 Uiso 1 1 calc R
H11J H -1.1796 0.7032 0 0.059 Uiso 1 1 calc R
C114 C -1.2363(7) 0.7549(5) -0.04533(17) 0.070(2) Uani 1 1 d .
H11K H -1.2163 0.8205 -0.0396 0.104 Uiso 1 1 calc R
H11L H -1.339 0.7423 -0.0449 0.104 Uiso 1 1 calc R
H11M H -1.2093 0.7429 -0.0668 0.104 Uiso 1 1 calc R
C2A C 0.4178(6) 0.4327(4) 0.21682(13) 0.0255(15) Uani 1 1 d .
H2A1 H 0.435 0.5011 0.2186 0.031 Uiso 1 1 calc R
H2A2 H 0.3138 0.4215 0.2177 0.031 Uiso 1 1 calc R
N3A N 0.5007(5) 0.3841(3) 0.24426(13) 0.0265(13) Uani 1 1 d D
H3A H 0.453(5) 0.337(3) 0.2479(13) 0.032 Uiso 1 1 d D
C4A C 0.5161(6) 0.4381(4) 0.27368(13) 0.0305(16) Uani 1 1 d .
H4A1 H 0.4222 0.4407 0.2825 0.037 Uiso 1 1 calc R
H4A2 H 0.5442 0.5031 0.2689 0.037 Uiso 1 1 calc R
C4A' C 0.6254(6) 0.3972(4) 0.29808(13) 0.0261(15) Uani 1 1 d .
H4A3 H 0.6277 0.4338 0.3181 0.031 Uiso 1 1 calc R
H4A4 H 0.5984 0.3319 0.3027 0.031 Uiso 1 1 calc R
N3A' N 0.7699(5) 0.3982(3) 0.28660(10) 0.0260(13) Uani 1 1 d .
H3A1 H 0.7948 0.4595 0.2831 0.031 Uiso 1 1 calc R
H3A2 H 0.7644 0.3677 0.2672 0.031 Uiso 1 1 calc R
C2A' C 0.8871(6) 0.3541(4) 0.30844(13) 0.0252(15) Uani 1 1 d .
H2A3 H 0.8468 0.3023 0.3204 0.03 Uiso 1 1 calc R
H2A4 H 0.9281 0.4012 0.3241 0.03 Uiso 1 1 calc R
C2B C 0.4873(6) 0.2901(4) 0.18554(14) 0.0326(17) Uani 1 1 d .
H2B1 H 0.4124 0.2588 0.1967 0.039 Uiso 1 1 calc R
H2B2 H 0.4807 0.2657 0.1634 0.039 Uiso 1 1 calc R
N3B N 0.6331(5) 0.2682(3) 0.20239(11) 0.0271(13) Uani 1 1 d D
H3B H 0.691(5) 0.261(4) 0.1869(10) 0.032 Uiso 1 1 d D
C4B C 0.6372(6) 0.1723(4) 0.21742(14) 0.0293(16) Uani 1 1 d .
H4B1 H 0.5655 0.1686 0.2331 0.035 Uiso 1 1 calc R
H4B2 H 0.6131 0.1241 0.2008 0.035 Uiso 1 1 calc R
C4B' C 0.7846(6) 0.1546(4) 0.23384(13) 0.0267(15) Uani 1 1 d .
H4B3 H 0.7921 0.0887 0.2412 0.032 Uiso 1 1 calc R
H4B4 H 0.857 0.1648 0.2186 0.032 Uiso 1 1 calc R
N3B' N 0.8131(5) 0.2178(3) 0.26117(11) 0.0239(12) Uani 1 1 d D
H3B' H 0.764(5) 0.194(4) 0.2761(9) 0.029 Uiso 1 1 d D
C2B' C 0.9663(5) 0.2216(4) 0.27428(13) 0.0264(15) Uani 1 1 d .
H2B3 H 1.0275 0.2103 0.2568 0.032 Uiso 1 1 calc R
H2B4 H 0.9859 0.1712 0.2903 0.032 Uiso 1 1 calc R
C2C C 0.5881(6) 0.4527(4) 0.17359(13) 0.0264(16) Uani 1 1 d .
H2C1 H 0.6252 0.4186 0.1557 0.032 Uiso 1 1 calc R
H2C2 H 0.5546 0.5151 0.1656 0.032 Uiso 1 1 calc R
N3C N 0.7017(5) 0.4645(3) 0.19881(11) 0.0319(13) Uani 1 1 d .
H3C1 H 0.7002 0.4141 0.2124 0.038 Uiso 1 1 calc R
H3C2 H 0.6825 0.5172 0.2102 0.038 Uiso 1 1 calc R
C4C C 0.8475(6) 0.4732(4) 0.18934(14) 0.0284(16) Uani 1 1 d .
H4C1 H 0.8544 0.5314 0.1768 0.034 Uiso 1 1 calc R
H4C2 H 0.8672 0.4195 0.1755 0.034 Uiso 1 1 calc R
C4C' C 0.9575(6) 0.4754(4) 0.21770(13) 0.0287(16) Uani 1 1 d .
H4C3 H 1.0544 0.4822 0.2105 0.034 Uiso 1 1 calc R
H4C4 H 0.9399 0.53 0.2313 0.034 Uiso 1 1 calc R
N3C' N 0.9514(5) 0.3881(4) 0.23653(11) 0.0276(14) Uani 1 1 d .
H3C' H 0.975(6) 0.350(4) 0.2223(12) 0.033 Uiso 1 1 d .
C2C' C 1.0552(6) 0.3875(4) 0.26553(13) 0.0273(15) Uani 1 1 d .
H2C3 H 1.0614 0.4509 0.2752 0.033 Uiso 1 1 calc R
H2C4 H 1.1517 0.3701 0.2598 0.033 Uiso 1 1 calc R
C1' C 1.0055(6) 0.3161(4) 0.28981(14) 0.0283(15) Uani 1 1 d .
N1' N 1.1368(4) 0.3005(3) 0.31324(10) 0.0231(12) Uani 1 1 d .
H1'1 H 1.2018 0.2666 0.303 0.028 Uiso 1 1 calc R
H1'2 H 1.1776 0.3582 0.318 0.028 Uiso 1 1 calc R
C11' C 1.1194(6) 0.2525(4) 0.34388(13) 0.0269(16) Uani 1 1 d .
H11N H 1.0464 0.2024 0.3401 0.032 Uiso 1 1 calc R
H11O H 1.0844 0.298 0.359 0.032 Uiso 1 1 calc R
C12' C 1.2615(6) 0.2094(4) 0.35875(13) 0.0319(16) Uani 1 1 d .
H12C H 1.245 0.1788 0.3792 0.038 Uiso 1 1 calc R
H12D H 1.2917 0.1603 0.3442 0.038 Uiso 1 1 calc R
C13' C 1.3824(6) 0.2799(4) 0.36506(13) 0.0308(16) Uani 1 1 d .
H13C H 1.3485 0.3328 0.3775 0.037 Uiso 1 1 calc R
H13D H 1.4067 0.3052 0.3444 0.037 Uiso 1 1 calc R
C14' C 1.5180(6) 0.2388(4) 0.38315(13) 0.0285(16) Uani 1 1 d .
H14C H 1.4964 0.2184 0.4046 0.034 Uiso 1 1 calc R
H14D H 1.5482 0.1829 0.3716 0.034 Uiso 1 1 calc R
C15' C 1.6403(6) 0.3094(4) 0.38665(14) 0.0356(17) Uani 1 1 d .
H15C H 1.607 0.3663 0.3971 0.043 Uiso 1 1 calc R
H15D H 1.6631 0.3276 0.3651 0.043 Uiso 1 1 calc R
C16' C 1.7775(6) 0.2747(4) 0.40573(13) 0.0295(16) Uani 1 1 d .
H16C H 1.8128 0.2184 0.3952 0.035 Uiso 1 1 calc R
H16D H 1.7561 0.2565 0.4274 0.035 Uiso 1 1 calc R
C17' C 1.8945(6) 0.3498(4) 0.40834(14) 0.0358(17) Uani 1 1 d .
H17C H 1.8582 0.4057 0.4189 0.043 Uiso 1 1 calc R
H17D H 1.9135 0.3686 0.3865 0.043 Uiso 1 1 calc R
C18' C 2.0374(6) 0.3187(4) 0.42707(14) 0.0360(17) Uani 1 1 d .
H18C H 2.0181 0.2982 0.4487 0.043 Uiso 1 1 calc R
H18D H 2.0754 0.264 0.4161 0.043 Uiso 1 1 calc R
C19' C 2.1512(6) 0.3949(4) 0.43030(14) 0.0332(17) Uani 1 1 d .
H19C H 2.1692 0.4163 0.4087 0.04 Uiso 1 1 calc R
H19D H 2.114 0.4491 0.4416 0.04 Uiso 1 1 calc R
C10' C 2.2916(6) 0.3638(4) 0.44804(15) 0.0385(17) Uani 1 1 d .
H10A H 2.2752 0.3474 0.4702 0.046 Uiso 1 1 calc R
H10B H 2.325 0.3066 0.4377 0.046 Uiso 1 1 calc R
C1A' C 2.4075(6) 0.4373(4) 0.44889(14) 0.0360(17) Uani 1 1 d .
H1A1 H 2.3737 0.4942 0.4593 0.043 Uiso 1 1 calc R
H1A2 H 2.4224 0.4541 0.4267 0.043 Uiso 1 1 calc R
C1B' C 2.5506(6) 0.4082(4) 0.46629(15) 0.0379(17) Uani 1 1 d .
H1B1 H 2.5352 0.3895 0.4883 0.046 Uiso 1 1 calc R
H1B2 H 2.586 0.3525 0.4555 0.046 Uiso 1 1 calc R
C1C' C 2.6655(6) 0.4831(5) 0.46798(15) 0.0427(18) Uani 1 1 d .
H1C1 H 2.6814 0.5011 0.4459 0.051 Uiso 1 1 calc R
H1C2 H 2.6289 0.5392 0.4784 0.051 Uiso 1 1 calc R
C1D' C 2.8074(6) 0.4568(5) 0.48549(15) 0.056(2) Uani 1 1 d .
H1D1 H 2.7956 0.4456 0.5081 0.084 Uiso 1 1 calc R
H1D2 H 2.8763 0.5078 0.4838 0.084 Uiso 1 1 calc R
H1D3 H 2.8432 0.3996 0.4761 0.084 Uiso 1 1 calc R
Cl1 Cl 1.21652(17) 0.50308(11) 0.33784(4) 0.0423(5) Uani 1 1 d .
Cl2 Cl 0.76594(15) 0.11812(10) 0.33023(3) 0.0278(4) Uani 1 1 d .
Cl3 Cl 0.35533(14) 0.18988(10) 0.27443(3) 0.0247(4) Uani 1 1 d .
Cl4 Cl 1.10637(16) 0.27211(11) 0.17959(4) 0.0395(5) Uani 1 1 d .
O1 O 0.8023(5) 0.2268(4) 0.15323(10) 0.0781(18) Uani 1 1 d .
O2 O 0.8264(5) 0.5856(3) 0.28236(10) 0.0443(13) Uani 1 1 d D
H2AO H 0.786(7) 0.607(4) 0.2666(10) 0.066 Uiso 1 1 d D
H2BO H 0.865(7) 0.616(4) 0.2961(11) 0.066 Uiso 1 1 d D
O10 O 0.6170(7) 0.2598(6) 0.09838(16) 0.119(2) Uani 1 1 d .
H10 H 0.6845 0.2573 0.1132 0.179 Uiso 1 1 calc R
C10 C 0.6531(10) 0.2071(7) 0.0724(2) 0.119(4) Uani 1 1 d .
H10C H 0.5847 0.2205 0.0537 0.179 Uiso 1 1 calc R
H10D H 0.6497 0.1402 0.0776 0.179 Uiso 1 1 calc R
H10E H 0.7504 0.2238 0.0677 0.179 Uiso 1 1 calc R
C20 C 0.4122(14) 0.0901(10) 0.1272(3) 0.120(6) Uiso 0.692(7) 1 d PD
H20A H 0.311 0.1087 0.1259 0.18 Uiso 0.692(7) 1 calc PR
H20B H 0.4219 0.0343 0.114 0.18 Uiso 0.692(7) 1 calc PR
H20C H 0.469 0.1414 0.1195 0.18 Uiso 0.692(7) 1 calc PR
O20 O 0.4522(9) 0.0737(7) 0.1528(2) 0.115(4) Uiso 0.692(7) 1 d PD
O30 O 0.1227(18) 0.0522(13) 0.1397(4) 0.091(7) Uiso 0.308(7) 1 d P
C30 C 0.071(2) 0.0968(16) 0.1143(5) 0.056(8) Uiso 0.308(7) 1 d P
H30A H 0.1056 0.1616 0.1153 0.084 Uiso 0.308(7) 1 calc PR
H30B H -0.0344 0.0965 0.1129 0.084 Uiso 0.308(7) 1 calc PR
H30C H 0.1021 0.0659 0.0954 0.084 Uiso 0.308(7) 1 calc PR

loop_
_atom_site_aniso_label
_atom_site_aniso_U_11
_atom_site_aniso_U_22
_atom_site_aniso_U_33
_atom_site_aniso_U_23
_atom_site_aniso_U_13
_atom_site_aniso_U_12
C1 0.036(4) 0.017(4) 0.035(4) -0.001(3) -0.008(3) 0.001(3)
N0 0.025(3) 0.014(3) 0.046(4) 0.011(3) -0.001(3) -0.002(2)
C11 0.027(4) 0.031(4) 0.022(4) 0.002(3) -0.005(3) 0.003(3)
C12 0.040(4) 0.023(4) 0.043(4) -0.001(3) 0.000(3) 0.000(3)
C13 0.033(4) 0.022(4) 0.051(5) -0.002(3) -0.001(3) 0.010(3)
C14 0.031(4) 0.040(4) 0.029(4) 0.001(4) -0.005(3) 0.002(3)
C15 0.026(4) 0.031(4) 0.046(4) 0.002(4) -0.008(3) -0.004(3)
C16 0.041(4) 0.024(4) 0.037(4) -0.009(3) 0.006(3) 0.007(3)
C17 0.033(4) 0.034(4) 0.045(5) 0.000(4) 0.005(3) 0.003(3)
C18 0.042(4) 0.026(4) 0.051(5) -0.008(4) -0.007(4) 0.002(3)
C19 0.032(4) 0.035(4) 0.045(5) -0.005(4) 0.002(3) 0.007(3)
C110 0.038(4) 0.028(4) 0.051(5) -0.008(4) -0.007(4) 0.002(3)
C111 0.027(4) 0.034(4) 0.039(4) 0.000(3) -0.012(3) 0.009(3)
C112 0.036(4) 0.039(5) 0.045(5) -0.007(4) -0.008(4) -0.001(4)
C113 0.045(5) 0.042(5) 0.058(5) -0.011(4) -0.007(4) 0.013(4)
C114 0.064(5) 0.057(6) 0.079(6) -0.010(5) -0.032(5) 0.009(4)
C2A 0.029(4) 0.022(4) 0.025(4) 0.003(3) 0.002(3) 0.004(3)
N3A 0.023(3) 0.019(3) 0.037(3) -0.005(3) 0.002(3) -0.004(2)
C4A 0.036(4) 0.028(4) 0.028(4) 0.000(3) 0.009(3) -0.015(3)
C4A' 0.029(4) 0.019(4) 0.029(4) 0.003(3) -0.003(3) -0.004(3)
N3A' 0.025(3) 0.024(3) 0.029(3) -0.001(3) 0.003(2) -0.002(2)
C2A' 0.024(4) 0.019(4) 0.031(4) 0.006(3) -0.003(3) 0.000(3)
C2B 0.025(4) 0.030(4) 0.039(4) 0.003(3) -0.010(3) -0.003(3)
N3B 0.022(3) 0.022(3) 0.037(4) 0.007(3) 0.001(2) 0.004(2)
C4B 0.025(4) 0.028(4) 0.035(4) 0.009(3) -0.002(3) 0.000(3)
C4B' 0.032(4) 0.019(4) 0.027(4) -0.003(3) -0.008(3) -0.004(3)
N3B' 0.020(3) 0.021(3) 0.030(3) -0.001(3) 0.001(2) 0.002(2)
C2B' 0.020(4) 0.028(4) 0.031(4) -0.001(3) 0.001(3) -0.005(3)
C2C 0.020(4) 0.036(4) 0.021(4) 0.003(3) -0.007(3) 0.002(3)
N3C 0.031(3) 0.020(3) 0.044(4) 0.010(3) -0.001(3) 0.002(2)
C4C 0.023(4) 0.024(4) 0.039(4) 0.007(3) 0.008(3) -0.004(3)
C4C' 0.032(4) 0.025(4) 0.031(4) 0.006(3) 0.007(3) -0.001(3)
N3C' 0.036(3) 0.025(3) 0.022(4) 0.002(3) 0.004(3) 0.001(3)
C2C' 0.034(4) 0.018(4) 0.030(4) 0.005(3) 0.000(3) 0.000(3)
C1' 0.030(4) 0.022(4) 0.031(4) 0.000(3) -0.008(3) 0.003(3)
N1' 0.027(3) 0.015(3) 0.027(3) 0.001(2) 0.001(2) 0.002(2)
C11' 0.026(4) 0.033(4) 0.021(4) 0.002(3) 0.000(3) -0.001(3)
C12' 0.030(4) 0.036(4) 0.028(4) 0.004(3) -0.003(3) 0.008(3)
C13' 0.029(4) 0.033(4) 0.031(4) -0.002(3) 0.002(3) -0.007(3)
C14' 0.027(4) 0.032(4) 0.025(4) -0.007(3) -0.003(3) 0.007(3)
C15' 0.028(4) 0.033(4) 0.044(4) -0.002(4) -0.005(3) 0.006(3)
C16' 0.027(4) 0.033(4) 0.028(4) -0.004(3) 0.002(3) 0.007(3)
C17' 0.036(4) 0.033(4) 0.037(4) -0.006(3) -0.001(3) 0.002(3)
C18' 0.037(4) 0.037(4) 0.033(4) -0.001(3) 0.002(3) 0.009(4)
C19' 0.023(4) 0.037(4) 0.037(4) 0.000(3) -0.006(3) 0.002(3)
C10' 0.036(4) 0.032(4) 0.047(5) 0.004(4) 0.004(3) -0.003(3)
C1A' 0.032(4) 0.031(4) 0.044(5) 0.003(3) -0.005(3) 0.002(3)
C1B' 0.033(4) 0.029(4) 0.051(5) -0.002(3) 0.004(3) 0.004(3)
C1C' 0.035(4) 0.041(5) 0.053(5) -0.011(4) 0.006(4) -0.003(4)
C1D' 0.024(4) 0.074(6) 0.069(5) -0.008(5) -0.001(4) 0.002(4)
Cl1 0.0543(11) 0.0251(10) 0.0464(11) 0.0018(9) -0.0005(9) -0.0058(9)
Cl2 0.0328(9) 0.0171(9) 0.0334(10) 0.0009(8) 0.0033(7) -0.0064(7)
Cl3 0.0209(8) 0.0178(8) 0.0361(10) 0.0006(8) 0.0067(7) -0.0004(7)
Cl4 0.0371(10) 0.0294(10) 0.0516(12) 0.0047(9) 0.0027(9) 0.0005(8)
O1 0.050(3) 0.129(5) 0.058(3) -0.023(3) 0.019(3) -0.019(3)
O2 0.054(4) 0.029(3) 0.047(4) -0.001(3) -0.007(3) -0.005(2)
O10 0.099(5) 0.150(7) 0.106(6) 0.002(5) 0.000(4) 0.035(5)
C10 0.132(9) 0.118(10) 0.112(9) -0.033(8) 0.035(7) -0.004(7)

loop_
_atom_type_symbol
_atom_type_description
_atom_type_scat_dispersion_real
_atom_type_scat_dispersion_imag
_atom_type_scat_source
C C 0.0033 0.0016 'International Tables Vol C Tables 4.2.6.8 and 6.1.1.4'
H H 0 0 'International Tables Vol C Tables 4.2.6.8 and 6.1.1.4'
N N 0.0061 0.0033 'International Tables Vol C Tables 4.2.6.8 and 6.1.1.4'
Cl Cl 0.1484 0.1585 'International Tables Vol C Tables 4.2.6.8 and 6.1.1.4'
O O 0.0106 0.006 'International Tables Vol C Tables 4.2.6.8 and 6.1.1.4'

loop_
_geom_angle_atom_site_label_1
_geom_angle_atom_site_label_2
_geom_angle_atom_site_label_3
_geom_angle
N0 C1 C2A 105.9(5)
N0 C1 C2C 107.7(5)
C2A C1 C2C 113.0(5)
N0 C1 C2B 106.4(4)
C2A C1 C2B 111.0(5)
C2C C1 C2B 112.2(5)
C11 N0 C1 118.9(4)
C11 N0 H0A 107.6
C1 N0 H0A 107.6
C11 N0 H0B 107.6
C1 N0 H0B 107.6
H0A N0 H0B 107
N0 C11 C12 111.3(5)
N0 C11 H11A 109.4
C12 C11 H11A 109.4
N0 C11 H11B 109.4
C12 C11 H11B 109.4
H11A C11 H11B 108
C11 C12 C13 116.7(5)
C11 C12 H12A 108.1
C13 C12 H12A 108.1
C11 C12 H12B 108.1
C13 C12 H12B 108.1
H12A C12 H12B 107.3
C14 C13 C12 112.5(5)
C14 C13 H13A 109.1
C12 C13 H13A 109.1
C14 C13 H13B 109.1
C12 C13 H13B 109.1
H13A C13 H13B 107.8
C15 C14 C13 115.3(5)
C15 C14 H14A 108.4
C13 C14 H14A 108.4
C15 C14 H14B 108.4
C13 C14 H14B 108.4
H14A C14 H14B 107.5
C14 C15 C16 113.8(5)
C14 C15 H15A 108.8
C16 C15 H15A 108.8
C14 C15 H15B 108.8
C16 C15 H15B 108.8
H15A C15 H15B 107.7
C17 C16 C15 116.2(5)
C17 C16 H16A 108.2
C15 C16 H16A 108.2
C17 C16 H16B 108.2
C15 C16 H16B 108.2
H16A C16 H16B 107.4
C16 C17 C18 114.6(5)
C16 C17 H17A 108.6
C18 C17 H17A 108.6
C16 C17 H17B 108.6
C18 C17 H17B 108.6
H17A C17 H17B 107.6
C19 C18 C17 114.9(5)
C19 C18 H18A 108.5
C17 C18 H18A 108.5
C19 C18 H18B 108.5
C17 C18 H18B 108.5
H18A C18 H18B 107.5
C18 C19 C110 114.8(5)
C18 C19 H19A 108.6
C110 C19 H19A 108.6
C18 C19 H19B 108.6
C110 C19 H19B 108.6
H19A C19 H19B 107.5
C111 C110 C19 114.0(5)
C111 C110 H11C 108.8
C19 C110 H11C 108.8
C111 C110 H11D 108.8
C19 C110 H11D 108.8
H11C C110 H11D 107.6
C112 C111 C110 114.1(5)
C112 C111 H11E 108.7
C110 C111 H11E 108.7
C112 C111 H11F 108.7
C110 C111 H11F 108.7
H11E C111 H11F 107.6
C111 C112 C113 112.9(5)
C111 C112 H11G 109
C113 C112 H11G 109
C111 C112 H11H 109
C113 C112 H11H 109
H11G C112 H11H 107.8
C114 C113 C112 114.1(6)
C114 C113 H11I 108.7
C112 C113 H11I 108.7
C114 C113 H11J 108.7
C112 C113 H11J 108.7
H11I C113 H11J 107.6
C113 C114 H11K 109.5
C113 C114 H11L 109.5
H11K C114 H11L 109.5
C113 C114 H11M 109.5
H11K C114 H11M 109.5
H11L C114 H11M 109.5
N3A C2A C1 111.7(5)
N3A C2A H2A1 109.3
C1 C2A H2A1 109.3
N3A C2A H2A2 109.3
C1 C2A H2A2 109.3
H2A1 C2A H2A2 108
C4A N3A C2A 114.2(5)
C4A N3A H3A 106(4)
C2A N3A H3A 106(4)
N3A C4A C4A' 112.3(5)
N3A C4A H4A1 109.1
C4A' C4A H4A1 109.1
N3A C4A H4A2 109.1
C4A' C4A H4A2 109.1
H4A1 C4A H4A2 107.9
N3A' C4A' C4A 110.8(4)
N3A' C4A' H4A3 109.5
C4A C4A' H4A3 109.5
N3A' C4A' H4A4 109.5
C4A C4A' H4A4 109.5
H4A3 C4A' H4A4 108.1
C4A' N3A' C2A' 115.6(4)
C4A' N3A' H3A1 108.4
C2A' N3A' H3A1 108.4
C4A' N3A' H3A2 108.4
C2A' N3A' H3A2 108.4
H3A1 N3A' H3A2 107.5
N3A' C2A' C1' 111.1(4)
N3A' C2A' H2A3 109.4
C1' C2A' H2A3 109.4
N3A' C2A' H2A4 109.4
C1' C2A' H2A4 109.4
H2A3 C2A' H2A4 108
N3B C2B C1 110.4(4)
N3B C2B H2B1 109.6
C1 C2B H2B1 109.6
N3B C2B H2B2 109.6
C1 C2B H2B2 109.6
H2B1 C2B H2B2 108.1
C2B N3B C4B 111.6(4)
C2B N3B H3B 105(3)
C4B N3B H3B 103(4)
C4B' C4B N3B 109.2(4)
C4B' C4B H4B1 109.8
N3B C4B H4B1 109.8
C4B' C4B H4B2 109.8
N3B C4B H4B2 109.8
H4B1 C4B H4B2 108.3
N3B' C4B' C4B 110.0(5)
N3B' C4B' H4B3 109.7
C4B C4B' H4B3 109.7
N3B' C4B' H4B4 109.7
C4B C4B' H4B4 109.7
H4B3 C4B' H4B4 108.2
C4B' N3B' C2B' 113.8(4)
C4B' N3B' H3B' 105(4)
C2B' N3B' H3B' 108(3)
N3B' C2B' C1' 111.8(5)
N3B' C2B' H2B3 109.3
C1' C2B' H2B3 109.3
N3B' C2B' H2B4 109.3
C1' C2B' H2B4 109.3
H2B3 C2B' H2B4 107.9
N3C C2C C1 111.7(4)
N3C C2C H2C1 109.3
C1 C2C H2C1 109.3
N3C C2C H2C2 109.3
C1 C2C H2C2 109.3
H2C1 C2C H2C2 107.9
C2C N3C C4C 116.6(4)
C2C N3C H3C1 108.1
C4C N3C H3C1 108.1
C2C N3C H3C2 108.1
C4C N3C H3C2 108.1
H3C1 N3C H3C2 107.3
N3C C4C C4C' 111.6(5)
N3C C4C H4C1 109.3
C4C' C4C H4C1 109.3
N3C C4C H4C2 109.3
C4C' C4C H4C2 109.3
H4C1 C4C H4C2 108
N3C' C4C' C4C 110.4(5)
N3C' C4C' H4C3 109.6
C4C C4C' H4C3 109.6
N3C' C4C' H4C4 109.6
C4C C4C' H4C4 109.6
H4C3 C4C' H4C4 108.1
C2C' N3C' C4C' 112.8(5)
C2C' N3C' H3C' 112(4)
C4C' N3C' H3C' 97(4)
N3C' C2C' C1' 109.3(5)
N3C' C2C' H2C3 109.8
C1' C2C' H2C3 109.8
N3C' C2C' H2C4 109.8
C1' C2C' H2C4 109.8
H2C3 C2C' H2C4 108.3
N1' C1' C2A' 107.6(4)
N1' C1' C2B' 107.0(4)
C2A' C1' C2B' 112.3(5)
N1' C1' C2C' 104.3(4)
C2A' C1' C2C' 113.0(5)
C2B' C1' C2C' 112.0(5)
C11' N1' C1' 118.7(4)
C11' N1' H1'1 107.6
C1' N1' H1'1 107.6
C11' N1' H1'2 107.6
C1' N1' H1'2 107.6
H1'1 N1' H1'2 107.1
N1' C11' C12' 111.7(4)
N1' C11' H11N 109.3
C12' C11' H11N 109.3
N1' C11' H11O 109.3
C12' C11' H11O 109.3
H11N C11' H11O 107.9
C13' C12' C11' 113.9(5)
C13' C12' H12C 108.8
C11' C12' H12C 108.8
C13' C12' H12D 108.8
C11' C12' H12D 108.8
H12C C12' H12D 107.7
C12' C13' C14' 113.5(5)
C12' C13' H13C 108.9
C14' C13' H13C 108.9
C12' C13' H13D 108.9
C14' C13' H13D 108.9
H13C C13' H13D 107.7
C15' C14' C13' 111.9(5)
C15' C14' H14C 109.2
C13' C14' H14C 109.2
C15' C14' H14D 109.2
C13' C14' H14D 109.2
H14C C14' H14D 107.9
C14' C15' C16' 114.9(5)
C14' C15' H15C 108.5
C16' C15' H15C 108.5
C14' C15' H15D 108.5
C16' C15' H15D 108.5
H15C C15' H15D 107.5
C15' C16' C17' 111.6(5)
C15' C16' H16C 109.3
C17' C16' H16C 109.3
C15' C16' H16D 109.3
C17' C16' H16D 109.3
H16C C16' H16D 108
C16' C17' C18' 114.3(5)
C16' C17' H17C 108.7
C18' C17' H17C 108.7
C16' C17' H17D 108.7
C18' C17' H17D 108.7
H17C C17' H17D 107.6
C19' C18' C17' 113.7(5)
C19' C18' H18C 108.8
C17' C18' H18C 108.8
C19' C18' H18D 108.8
C17' C18' H18D 108.8
H18C C18' H18D 107.7
C10' C19' C18' 113.6(5)
C10' C19' H19C 108.8
C18' C19' H19C 108.8
C10' C19' H19D 108.8
C18' C19' H19D 108.8
H19C C19' H19D 107.7
C1A' C10' C19' 113.3(5)
C1A' C10' H10A 108.9
C19' C10' H10A 108.9
C1A' C10' H10B 108.9
C19' C10' H10B 108.9
H10A C10' H10B 107.7
C10' C1A' C1B' 114.8(5)
C10' C1A' H1A1 108.6
C1B' C1A' H1A1 108.6
C10' C1A' H1A2 108.6
C1B' C1A' H1A2 108.6
H1A1 C1A' H1A2 107.5
C1C' C1B' C1A' 114.7(5)
C1C' C1B' H1B1 108.6
C1A' C1B' H1B1 108.6
C1C' C1B' H1B2 108.6
C1A' C1B' H1B2 108.6
H1B1 C1B' H1B2 107.6
C1D' C1C' C1B' 115.8(6)
C1D' C1C' H1C1 108.3
C1B' C1C' H1C1 108.3
C1D' C1C' H1C2 108.3
C1B' C1C' H1C2 108.3
H1C1 C1C' H1C2 107.4
C1C' C1D' H1D1 109.5
C1C' C1D' H1D2 109.5
H1D1 C1D' H1D2 109.5
C1C' C1D' H1D3 109.5
H1D1 C1D' H1D3 109.5
H1D2 C1D' H1D3 109.5
H2AO O2 H2BO 123(5)
C10 O10 H10 109.5
O10 C10 H10C 109.5
O10 C10 H10D 109.5
H10C C10 H10D 109.5
O10 C10 H10E 109.5
H10C C10 H10E 109.5
H10D C10 H10E 109.5
O20 C20 H20A 109.5
O20 C20 H20B 109.5
H20A C20 H20B 109.5
O20 C20 H20C 109.5
H20A C20 H20C 109.5
H20B C20 H20C 109.5
O30 C30 H30A 109.5
O30 C30 H30B 109.5
H30A C30 H30B 109.5
O30 C30 H30C 109.5
H30A C30 H30C 109.5
H30B C30 H30C 109.5

loop_
_geom_bond_atom_site_label_1
_geom_bond_atom_site_label_2
_geom_bond_distance
C1 N0 1.502(6)
C1 C2A 1.525(7)
C1 C2C 1.540(7)
C1 C2B 1.561(8)
N0 C11 1.497(6)
N0 H0A 0.92
N0 H0B 0.92
C11 C12 1.506(7)
C11 H11A 0.99
C11 H11B 0.99
C12 C13 1.544(7)
C12 H12A 0.99
C12 H12B 0.99
C13 C14 1.506(7)
C13 H13A 0.99
C13 H13B 0.99
C14 C15 1.505(7)
C14 H14A 0.99
C14 H14B 0.99
C15 C16 1.514(7)
C15 H15A 0.99
C15 H15B 0.99
C16 C17 1.490(7)
C16 H16A 0.99
C16 H16B 0.99
C17 C18 1.520(7)
C17 H17A 0.99
C17 H17B 0.99
C18 C19 1.488(7)
C18 H18A 0.99
C18 H18B 0.99
C19 C110 1.537(7)
C19 H19A 0.99
C19 H19B 0.99
C110 C111 1.527(7)
C110 H11C 0.99
C110 H11D 0.99
C111 C112 1.506(7)
C111 H11E 0.99
C111 H11F 0.99
C112 C113 1.526(7)
C112 H11G 0.99
C112 H11H 0.99
C113 C114 1.516(8)
C113 H11I 0.99
C113 H11J 0.99
C114 H11K 0.98
C114 H11L 0.98
C114 H11M 0.98
C2A N3A 1.493(7)
C2A H2A1 0.99
C2A H2A2 0.99
N3A C4A 1.453(7)
N3A H3A 0.83(3)
C4A C4A' 1.490(7)
C4A H4A1 0.99
C4A H4A2 0.99
C4A' N3A' 1.483(6)
C4A' H4A3 0.99
C4A' H4A4 0.99
N3A' C2A' 1.494(6)
N3A' H3A1 0.92
N3A' H3A2 0.92
C2A' C1' 1.522(7)
C2A' H2A3 0.99
C2A' H2A4 0.99
C2B N3B 1.504(6)
C2B H2B1 0.99
C2B H2B2 0.99
N3B C4B 1.505(7)
N3B H3B 0.89(3)
C4B C4B' 1.498(7)
C4B H4B1 0.99
C4B H4B2 0.99
C4B' N3B' 1.464(6)
C4B' H4B3 0.99
C4B' H4B4 0.99
N3B' C2B' 1.483(6)
N3B' H3B' 0.88(2)
C2B' C1' 1.526(7)
C2B' H2B3 0.99
C2B' H2B4 0.99
C2C N3C 1.431(6)
C2C H2C1 0.99
C2C H2C2 0.99
N3C C4C 1.465(6)
N3C H3C1 0.92
N3C H3C2 0.92
C4C C4C' 1.493(7)
C4C H4C1 0.99
C4C H4C2 0.99
C4C' N3C' 1.480(7)
C4C' H4C3 0.99
C4C' H4C4 0.99
N3C' C2C' 1.478(6)
N3C' H3C' 0.85(5)
C2C' C1' 1.549(7)
C2C' H2C3 0.99
C2C' H2C4 0.99
C1' N1' 1.509(6)
N1' C11' 1.484(6)
N1' H1'1 0.92
N1' H1'2 0.92
C11' C12' 1.537(7)
C11' H11N 0.99
C11' H11O 0.99
C12' C13' 1.516(7)
C12' H12C 0.99
C12' H12D 0.99
C13' C14' 1.526(7)
C13' H13C 0.99
C13' H13D 0.99
C14' C15' 1.519(7)
C14' H14C 0.99
C14' H14D 0.99
C15' C16' 1.523(7)
C15' H15C 0.99
C15' H15D 0.99
C16' C17' 1.527(7)
C16' H16C 0.99
C16' H16D 0.99
C17' C18' 1.545(7)
C17' H17C 0.99
C17' H17D 0.99
C18' C19' 1.519(8)
C18' H18C 0.99
C18' H18D 0.99
C19' C10' 1.508(7)
C19' H19C 0.99
C19' H19D 0.99
C10' C1A' 1.506(8)
C10' H10A 0.99
C10' H10B 0.99
C1A' C1B' 1.515(7)
C1A' H1A1 0.99
C1A' H1A2 0.99
C1B' C1C' 1.512(8)
C1B' H1B1 0.99
C1B' H1B2 0.99
C1C' C1D' 1.498(7)
C1C' H1C1 0.99
C1C' H1C2 0.99
C1D' H1D1 0.98
C1D' H1D2 0.98
C1D' H1D3 0.98
O2 H2AO 0.79(3)
O2 H2BO 0.78(3)
O10 C10 1.397(9)
O10 H10 0.84
C10 H10C 0.98
C10 H10D 0.98
C10 H10E 0.98
C20 O20 1.126(11)
C20 H20A 0.98
C20 H20B 0.98
C20 H20C 0.98
O30 C30 1.30(2)
C30 H30A 0.98
C30 H30B 0.98
C30 H30C 0.98

loop_
_geom_hbond_atom_site_label_D
_geom_hbond_atom_site_label_H
_geom_hbond_atom_site_label_A
_geom_hbond_distance_DH
_geom_hbond_distance_HA
_geom_hbond_distance_DA
_geom_hbond_angle_DHA
_geom_hbond_site_symmetry_A
N0 H0A Cl4 0.92 2.19 3.094(5) 165.8 1_455
N0 H0B Cl2 0.92 2.16 3.077(5) 171.2 2_655
N3A H3A Cl3 0.83(3) 2.58(3) 3.390(5) 163(5) .
N3A' H3A1 O2 0.92 1.82 2.733(6) 169.7 .
N3A' H3A2 N3B' 0.92 2.21 2.832(6) 124.5 .
N3A' H3A2 N3C' 0.92 2.3 2.845(6) 117.5 .
N3B H3B O1 0.89(3) 1.91(3) 2.796(6) 171(5) .
N3B' H3B' Cl2 0.88(2) 2.52(3) 3.305(5) 148(4) .
N3C H3C1 N3B 0.92 2.2 2.879(7) 129.9 .
N3C H3C1 N3A 0.92 2.45 3.043(6) 122.7 .
N3C H3C2 Cl3 0.92 2.58 3.466(5) 161.9 2_655
N3C' H3C' Cl4 0.85(5) 2.54(5) 3.363(5) 163(5) .
N1' H1'1 Cl3 0.92 2.25 3.168(4) 175.6 1_655
N1' H1'2 Cl1 0.92 2.24 3.132(5) 162.1 .
O2 H2AO Cl3 0.79(3) 2.38(4) 3.157(4) 169(7) 2_655
O2 H2BO Cl4 0.78(3) 2.45(5) 3.135(5) 147(6) 2_755
O10 H10 O1 0.84 1.96 2.779(8) 163 .
